data_7235405
loop_
_publ_author_name
'Fowler, Drew A.'
'Pfeiffer, Constance R.'
'Teat, Simon J.'
'Beavers, Christine M.'
'Baker, Gary A.'
'Atwood, Jerry L.'

_publ_section_title
;
 Illuminating host--guest cocrystallization between pyrogallol[4]arenes
 and the ionic liquid 1-ethyl-3-methylimidazolium ethylsulfate
;
_journal_issue 27
_journal_name_full CrystEngComm
_journal_page_first 6010
_journal_paper_doi 10.1039/C4CE00359D
_journal_volume 16
_journal_year 2014
_chemical_formula_moiety 'C32 H32 O12, C6 H11 N2, C2 H5 O4 S, C2 H3 N, H2 O'
_chemical_formula_sum 'C42 H53 N3 O17 S'
_chemical_formula_weight 903.93
_chemical_name_common 2DFMJ12
_space_group_IT_number 2
_space_group_name_Hall '-P 1'
_space_group_name_H-M_alt 'P -1'
_symmetry_cell_setting triclinic
_symmetry_space_group_name_H-M 'P -1'
_atom_sites_solution_hydrogens geom
_atom_sites_solution_primary direct
_atom_sites_solution_secondary difmap
_audit_creation_method SHELXL-97
_cell_angle_alpha 91.328(2)
_cell_angle_beta 96.132(2)
_cell_angle_gamma 96.436(2)
_cell_formula_units_Z 2
_cell_length_a 9.9102(15)
_cell_length_b 14.121(2)
_cell_length_c 14.877(2)
_cell_measurement_reflns_used 3127
_cell_measurement_temperature 100(2)
_cell_measurement_theta_max 26.33
_cell_measurement_theta_min 2.91
_cell_volume 2055.7(5)
_computing_cell_refinement 'Bruker SAINTv7.34a'
_computing_data_collection 'Bruker Apex2'
_computing_data_reduction 'Bruker SAINTv7.34a'
_computing_molecular_graphics 'X-Seed (Atwood & Barbour, 2003; Barbour, 2001)'
_computing_publication_material 'X-Seed (Atwood & Barbour, 2003; Barbour, 2001)'
_computing_structure_refinement 'SHELXL-97 (Sheldrick, 1997)'
_computing_structure_solution 'SHELXS-97 (Sheldrick, 1990)'
_diffrn_ambient_temperature 100(2)
_diffrn_measured_fraction_theta_full 0.995
_diffrn_measured_fraction_theta_max 0.995
_diffrn_measurement_device_type 'Bruker Apex II CCD diffractometer'
_diffrn_measurement_method '\w rotation with narrow frames'
_diffrn_radiation_monochromator 'silicon 111'
_diffrn_radiation_source 'Advanced Light Source station 11.3.1'
_diffrn_radiation_type synchrotron
_diffrn_radiation_wavelength 0.77490
_diffrn_reflns_av_R_equivalents 0.0806
_diffrn_reflns_av_sigmaI/netI 0.1040
_diffrn_reflns_limit_h_max 12
_diffrn_reflns_limit_h_min -12
_diffrn_reflns_limit_k_max 18
_diffrn_reflns_limit_k_min -18
_diffrn_reflns_limit_l_max 19
_diffrn_reflns_limit_l_min -19
_diffrn_reflns_number 24409
_diffrn_reflns_theta_full 29.81
_diffrn_reflns_theta_max 29.81
_diffrn_reflns_theta_min 2.91
_exptl_absorpt_coefficient_mu 0.198
_exptl_absorpt_correction_T_max 0.9980
_exptl_absorpt_correction_T_min 0.9250
_exptl_absorpt_correction_type multi-scan
_exptl_absorpt_process_details 'SADABS 2004 Bruker AXS, Madison, WI'
_exptl_crystal_colour colorless
_exptl_crystal_density_diffrn 1.460
_exptl_crystal_density_method 'not measured'
_exptl_crystal_description block
_exptl_crystal_F_000 956
_exptl_crystal_size_max 0.40
_exptl_crystal_size_mid 0.03
_exptl_crystal_size_min 0.01
_refine_diff_density_max 0.324
_refine_diff_density_min -0.488
_refine_diff_density_rms 0.075
_refine_ls_extinction_method none
_refine_ls_goodness_of_fit_ref 1.008
_refine_ls_hydrogen_treatment constr
_refine_ls_matrix_type full
_refine_ls_number_parameters 608
_refine_ls_number_reflns 9039
_refine_ls_number_restraints 0
_refine_ls_restrained_S_all 1.008
_refine_ls_R_factor_all 0.0936
_refine_ls_R_factor_gt 0.0575
_refine_ls_shift/su_max 0.000
_refine_ls_shift/su_mean 0.000
_refine_ls_structure_factor_coef Fsqd
_refine_ls_weighting_details 'calc w=1/[\s^2^(Fo^2^)+(0.0679P)^2^+0.0000P] where P=(Fo^2^+2Fc^2^)/3'
_refine_ls_weighting_scheme calc
_refine_ls_wR_factor_gt 0.1400
_refine_ls_wR_factor_ref 0.1598
_reflns_number_gt 6052
_reflns_number_total 9039
_reflns_threshold_expression >2sigma(I)
_cod_data_source_file c4ce00359d1.cif
_cod_data_source_block C:\xtals\ALS\work\2DFMJ12.CIF
_cod_original_sg_symbol_H-M P-1
_cod_database_code 7235405

loop_
_symmetry_equiv_pos_as_xyz
'x, y, z'
'-x, -y, -z'

loop_
_atom_site_label
_atom_site_type_symbol
_atom_site_fract_x
_atom_site_fract_y
_atom_site_fract_z
_atom_site_U_iso_or_equiv
_atom_site_adp_type
_atom_site_occupancy
_atom_site_symmetry_multiplicity
_atom_site_calc_flag
_atom_site_refinement_flags
_atom_site_disorder_assembly
_atom_site_disorder_group
S1 S 0.51517(7) 0.37514(4) 0.19259(4) 0.02030(16) Uani 1 1 d . . .
O8 O 0.4994(2) 0.60651(13) 0.09494(12) 0.0247(4) Uani 1 1 d . . .
H8 H 0.5477 0.5741 0.1291 0.030 Uiso 1 1 calc R . .
O10 O 0.19831(19) 0.81685(14) -0.10443(12) 0.0255(4) Uani 1 1 d . . .
H10 H 0.2736 0.7996 -0.0838 0.031 Uiso 1 1 calc R . .
O4 O 0.16586(18) 0.61850(12) 0.58930(12) 0.0208(4) Uani 1 1 d . . .
H4 H 0.1930 0.5668 0.6060 0.025 Uiso 1 1 calc R . .
O11 O -0.07821(19) 0.74779(14) -0.12490(12) 0.0276(4) Uani 1 1 d . . .
H11 H -0.0200 0.7419 -0.1612 0.033 Uiso 1 1 calc R . .
O12 O -0.23375(18) 0.76765(13) 0.01083(12) 0.0241(4) Uani 1 1 d . . .
H12 H -0.2526 0.7400 -0.0403 0.029 Uiso 1 1 calc R . .
O9 O 0.4062(2) 0.74403(13) -0.00562(12) 0.0255(4) Uani 1 1 d . . .
H9 H 0.4573 0.7053 -0.0230 0.031 Uiso 1 1 calc R . .
O2 O -0.17780(19) 0.53044(12) 0.29478(12) 0.0233(4) Uani 1 1 d . . .
H2 H -0.2388 0.5231 0.2507 0.028 Uiso 1 1 calc R . .
O6 O 0.59840(18) 0.64399(12) 0.46821(12) 0.0223(4) Uani 1 1 d . . .
H6 H 0.5900 0.5846 0.4733 0.027 Uiso 1 1 calc R . .
O1 O -0.21417(19) 0.65009(12) 0.15920(11) 0.0220(4) Uani 1 1 d . . .
H1 H -0.2313 0.6934 0.1233 0.026 Uiso 1 1 calc R . .
O7 O 0.55895(19) 0.62996(12) 0.27764(12) 0.0225(4) Uani 1 1 d . . .
H7 H 0.5925 0.6482 0.3303 0.027 Uiso 1 1 calc R . .
O5 O 0.41224(19) 0.54720(12) 0.57106(12) 0.0207(4) Uani 1 1 d . . .
H5 H 0.4540 0.5598 0.6229 0.025 Uiso 1 1 calc R . .
O15 O 0.41889(19) 0.34011(13) 0.11624(12) 0.0260(4) Uani 1 1 d . . .
O14 O 0.4472(2) 0.39994(13) 0.26998(12) 0.0258(4) Uani 1 1 d . . .
O16 O 0.61871(19) 0.44684(13) 0.16976(12) 0.0252(4) Uani 1 1 d . . .
O13 O 0.60118(18) 0.29060(12) 0.22231(12) 0.0241(4) Uani 1 1 d . . .
O3 O -0.0506(2) 0.58460(12) 0.45205(12) 0.0239(4) Uani 1 1 d . . .
H3 H 0.0112 0.6026 0.4940 0.029 Uiso 1 1 calc R . .
C2 C -0.1038(3) 0.78692(17) 0.25467(17) 0.0186(5) Uani 1 1 d . . .
C19 C 0.4348(3) 0.76116(18) 0.08658(17) 0.0203(5) Uani 1 1 d . . .
C25 C -0.0154(3) 0.79565(18) -0.04691(17) 0.0229(6) Uani 1 1 d . . .
C1 C -0.0302(3) 0.81381(18) 0.33807(17) 0.0195(5) Uani 1 1 d . . .
H13 H 0.0047 0.8790 0.3490 0.023 Uiso 1 1 calc R . .
C18 C 0.4846(3) 0.69078(18) 0.13915(18) 0.0209(5) Uani 1 1 d . . .
C26 C -0.0982(3) 0.80532(18) 0.02155(17) 0.0212(5) Uani 1 1 d . . .
C28 C -0.1342(3) 0.85728(18) 0.18091(17) 0.0207(5) Uani 1 1 d . . .
H28 H -0.2308 0.8389 0.1542 0.025 Uiso 1 1 calc R . .
C17 C 0.5148(3) 0.70620(17) 0.23173(17) 0.0192(5) Uani 1 1 d . . .
C22 C 0.0942(3) 0.88339(17) 0.11632(17) 0.0203(5) Uani 1 1 d . . .
H22 H 0.1323 0.9125 0.1730 0.024 Uiso 1 1 calc R . .
C21 C 0.3303(3) 0.91372(18) 0.06528(18) 0.0217(5) Uani 1 1 d . . .
H21 H 0.3676 0.9122 0.0055 0.026 Uiso 1 1 calc R . .
C24 C 0.1215(3) 0.83124(18) -0.03385(17) 0.0214(5) Uani 1 1 d . . .
C23 C 0.1785(3) 0.87659(18) 0.04824(17) 0.0203(5) Uani 1 1 d . . .
C8 C 0.3182(3) 0.79073(18) 0.44040(17) 0.0199(5) Uani 1 1 d . . .
H16 H 0.2956 0.8456 0.4090 0.024 Uiso 1 1 calc R . .
C20 C 0.4050(3) 0.84551(18) 0.12534(17) 0.0192(5) Uani 1 1 d . . .
C14 C 0.5448(3) 0.81083(17) 0.37398(17) 0.0206(5) Uani 1 1 d . . .
H14 H 0.6328 0.7825 0.3862 0.025 Uiso 1 1 calc R . .
C16 C 0.4982(3) 0.79355(18) 0.27274(17) 0.0194(5) Uani 1 1 d . . .
C15 C 0.4400(3) 0.86060(18) 0.21832(17) 0.0196(5) Uani 1 1 d . . .
H15 H 0.4234 0.9190 0.2457 0.024 Uiso 1 1 calc R . .
C11 C 0.3833(3) 0.63110(16) 0.53073(16) 0.0170(5) Uani 1 1 d . . .
C27 C -0.0447(3) 0.84900(17) 0.10468(17) 0.0199(5) Uani 1 1 d . . .
C4 C -0.1307(3) 0.62528(17) 0.30759(17) 0.0196(5) Uani 1 1 d . . .
C6 C -0.0050(3) 0.74994(18) 0.40641(17) 0.0197(5) Uani 1 1 d . . .
C7 C 0.0824(3) 0.77946(17) 0.49530(17) 0.0193(5) Uani 1 1 d . . .
H17 H 0.0381 0.7445 0.5441 0.023 Uiso 1 1 calc R . .
C3 C -0.1497(3) 0.69025(18) 0.23955(17) 0.0194(5) Uani 1 1 d . . .
C12 C 0.4756(3) 0.67772(18) 0.47765(16) 0.0187(5) Uani 1 1 d . . .
C9 C 0.2235(3) 0.74534(17) 0.49316(16) 0.0179(5) Uani 1 1 d . . .
C10 C 0.2587(3) 0.66509(17) 0.53839(16) 0.0183(5) Uani 1 1 d . . .
C5 C -0.0593(3) 0.65478(18) 0.39039(17) 0.0196(5) Uani 1 1 d . . .
C30 C 0.5749(3) 0.91622(18) 0.40331(18) 0.0243(6) Uani 1 1 d . . .
H30A H 0.6428 0.9477 0.3671 0.036 Uiso 1 1 calc R . .
H30B H 0.6107 0.9219 0.4675 0.036 Uiso 1 1 calc R . .
H30C H 0.4906 0.9466 0.3941 0.036 Uiso 1 1 calc R . .
C29 C 0.0909(3) 0.88564(18) 0.51965(18) 0.0240(6) Uani 1 1 d . . .
H29A H 0.1401 0.9223 0.4757 0.036 Uiso 1 1 calc R . .
H29B H 0.1396 0.8985 0.5803 0.036 Uiso 1 1 calc R . .
H29C H -0.0016 0.9043 0.5186 0.036 Uiso 1 1 calc R . .
C13 C 0.4447(3) 0.75860(17) 0.43202(16) 0.0185(5) Uani 1 1 d . . .
C32 C -0.1252(3) 0.96022(18) 0.21683(18) 0.0251(6) Uani 1 1 d . . .
H32A H -0.0308 0.9821 0.2413 0.038 Uiso 1 1 calc R . .
H32B H -0.1853 0.9637 0.2648 0.038 Uiso 1 1 calc R . .
H32C H -0.1538 1.0009 0.1675 0.038 Uiso 1 1 calc R . .
C40 C 0.5232(3) 0.2089(2) 0.2578(2) 0.0384(8) Uani 1 1 d . . .
H40A H 0.4468 0.1831 0.2124 0.046 Uiso 1 1 calc R . .
H40B H 0.4843 0.2287 0.3130 0.046 Uiso 1 1 calc R . .
C31 C 0.3525(3) 1.01713(18) 0.10029(19) 0.0259(6) Uani 1 1 d . . .
H31A H 0.3162 1.0218 0.1588 0.039 Uiso 1 1 calc R . .
H31B H 0.3050 1.0567 0.0570 0.039 Uiso 1 1 calc R . .
H31C H 0.4504 1.0394 0.1076 0.039 Uiso 1 1 calc R . .
C41 C 0.6143(4) 0.1353(2) 0.2794(2) 0.0452(9) Uani 1 1 d . . .
H41A H 0.6547 0.1176 0.2250 0.068 Uiso 1 1 calc R . .
H41B H 0.5618 0.0790 0.3010 0.068 Uiso 1 1 calc R . .
H41C H 0.6870 0.1602 0.3266 0.068 Uiso 1 1 calc R . .
N1 N 0.2008(2) 0.56312(17) 0.22921(16) 0.0298(6) Uani 1 1 d . . .
N2 N 0.1799(2) 0.54871(18) 0.08362(16) 0.0307(6) Uani 1 1 d . . .
C33 C 0.2153(3) 0.5058(2) 0.1594(2) 0.0356(7) Uani 1 1 d . A .
H33 H 0.2459 0.4445 0.1633 0.043 Uiso 1 1 calc R . .
C35 C 0.1550(3) 0.6443(2) 0.1974(2) 0.0321(7) Uani 1 1 d . A .
H35 H 0.1355 0.6969 0.2328 0.039 Uiso 1 1 calc R . .
C38 C 0.1912(4) 0.5106(3) -0.0073(2) 0.0473(9) Uani 0.80 1 d P A 1
H38A H 0.2871 0.5193 -0.0193 0.071 Uiso 0.80 1 calc PR A 1
H38B H 0.1365 0.5445 -0.0520 0.071 Uiso 0.80 1 calc PR A 1
H38C H 0.1575 0.4425 -0.0115 0.071 Uiso 0.80 1 calc PR A 1
C34 C 0.1426(3) 0.6366(2) 0.1069(2) 0.0347(7) Uani 1 1 d . A .
H34 H 0.1134 0.6831 0.0663 0.042 Uiso 1 1 calc R . .
C36 C 0.2342(4) 0.5444(3) 0.3240(2) 0.0448(9) Uani 0.80 1 d P B 1
H36A H 0.3339 0.5420 0.3363 0.054 Uiso 0.80 1 calc PR B 1
H36B H 0.2101 0.5975 0.3615 0.054 Uiso 0.80 1 calc PR B 1
C37 C 0.1646(4) 0.4578(3) 0.3491(3) 0.0394(10) Uani 0.80 1 d P B 1
H37A H 0.0659 0.4611 0.3400 0.059 Uiso 0.80 1 calc PR B 1
H37B H 0.1923 0.4473 0.4130 0.059 Uiso 0.80 1 calc PR B 1
H37C H 0.1875 0.4051 0.3118 0.059 Uiso 0.80 1 calc PR B 1
N3 N 0.2516(3) 0.0328(2) 0.34108(19) 0.0441(7) Uani 1 1 d . . .
C42 C 0.2306(3) 0.1088(3) 0.3498(2) 0.0384(8) Uani 1 1 d . . .
C43 C 0.2032(4) 0.2086(3) 0.3602(3) 0.0678(13) Uani 1 1 d . . .
H43A H 0.2581 0.2486 0.3215 0.102 Uiso 1 1 calc R . .
H43B H 0.2271 0.2306 0.4235 0.102 Uiso 1 1 calc R . .
H43C H 0.1060 0.2131 0.3426 0.102 Uiso 1 1 calc R . .
O17 O 0.9181(3) 0.2705(3) 0.2659(2) 0.0484(8) Uani 0.75 1 d P C 1
O17A O 0.9169(9) 0.3509(8) 0.2157(8) 0.055(3) Uani 0.25 1 d P D 2
C39 C 0.1207(15) 0.5666(9) -0.0751(9) 0.023(3) Uani 0.20 1 d P A 2
H39A H 0.0326 0.5791 -0.0558 0.035 Uiso 0.20 1 calc PR A 2
H39B H 0.1054 0.5309 -0.1333 0.035 Uiso 0.20 1 calc PR A 2
H39C H 0.1768 0.6272 -0.0815 0.035 Uiso 0.20 1 calc PR A 2
C36A C 0.2342(4) 0.5444(3) 0.3240(2) 0.0448(9) Uani 0.20 1 d P B 2
H18 H 0.2086 0.4768 0.3341 0.067 Uiso 0.20 1 calc PR B 2
H19 H 0.1839 0.5834 0.3611 0.067 Uiso 0.20 1 calc PR B 2
H36C H 0.3325 0.5606 0.3408 0.067 Uiso 0.20 1 calc PR B 2
C38A C 0.1912(4) 0.5106(3) -0.0073(2) 0.0473(9) Uani 0.20 1 d P A 2
H38D H 0.2887 0.5129 -0.0172 0.057 Uiso 0.20 1 calc PR A 2
H38E H 0.1502 0.4432 -0.0134 0.057 Uiso 0.20 1 calc PR A 2

loop_
_atom_site_aniso_label
_atom_site_aniso_U_11
_atom_site_aniso_U_22
_atom_site_aniso_U_33
_atom_site_aniso_U_23
_atom_site_aniso_U_13
_atom_site_aniso_U_12
S1 0.0232(3) 0.0193(3) 0.0184(3) 0.0002(2) 0.0009(3) 0.0042(3)
O8 0.0299(11) 0.0234(10) 0.0217(10) 0.0001(8) -0.0012(8) 0.0108(8)
O10 0.0255(10) 0.0350(11) 0.0174(9) 0.0027(8) 0.0029(8) 0.0088(8)
O4 0.0250(10) 0.0182(9) 0.0209(9) 0.0070(7) 0.0055(8) 0.0054(7)
O11 0.0263(10) 0.0364(11) 0.0191(10) -0.0035(8) 0.0003(8) 0.0016(9)
O12 0.0234(10) 0.0279(10) 0.0203(10) 0.0031(8) -0.0015(8) 0.0025(8)
O9 0.0313(11) 0.0291(10) 0.0178(9) -0.0019(8) 0.0004(8) 0.0132(8)
O2 0.0273(10) 0.0178(9) 0.0230(10) 0.0037(7) -0.0039(8) 0.0003(8)
O6 0.0256(10) 0.0190(9) 0.0237(10) 0.0048(8) 0.0044(8) 0.0067(8)
O1 0.0282(10) 0.0201(9) 0.0169(9) 0.0045(7) -0.0012(8) 0.0020(8)
O7 0.0271(10) 0.0209(9) 0.0201(9) 0.0022(7) 0.0013(8) 0.0061(8)
O5 0.0287(10) 0.0170(9) 0.0162(9) 0.0026(7) -0.0005(8) 0.0041(7)
O15 0.0258(10) 0.0301(10) 0.0213(10) -0.0038(8) -0.0006(8) 0.0039(8)
O14 0.0309(11) 0.0282(10) 0.0193(10) -0.0002(8) 0.0022(8) 0.0083(8)
O16 0.0297(10) 0.0210(9) 0.0246(10) 0.0022(8) 0.0037(8) 0.0005(8)
O13 0.0245(10) 0.0193(9) 0.0286(10) 0.0038(8) 0.0013(8) 0.0042(8)
O3 0.0311(11) 0.0194(9) 0.0197(10) 0.0090(7) -0.0034(8) 0.0001(8)
C2 0.0205(13) 0.0184(12) 0.0186(13) 0.0041(10) 0.0058(10) 0.0057(10)
C19 0.0184(13) 0.0260(13) 0.0162(12) 0.0005(10) 0.0009(10) 0.0014(10)
C25 0.0275(14) 0.0222(13) 0.0184(13) 0.0031(10) -0.0014(11) 0.0036(11)
C1 0.0213(13) 0.0169(12) 0.0208(13) 0.0022(10) 0.0037(10) 0.0026(10)
C18 0.0210(13) 0.0196(13) 0.0227(13) -0.0003(10) 0.0044(11) 0.0037(10)
C26 0.0218(13) 0.0204(13) 0.0219(13) 0.0061(10) 0.0004(11) 0.0046(10)
C28 0.0235(13) 0.0194(13) 0.0200(13) 0.0044(10) 0.0025(11) 0.0043(10)
C17 0.0200(13) 0.0174(12) 0.0214(13) 0.0064(10) 0.0039(10) 0.0042(10)
C22 0.0251(14) 0.0183(12) 0.0180(13) 0.0041(10) 0.0004(10) 0.0055(10)
C21 0.0237(14) 0.0229(13) 0.0200(13) 0.0049(10) 0.0043(11) 0.0063(11)
C24 0.0263(14) 0.0199(13) 0.0199(13) 0.0051(10) 0.0050(11) 0.0075(11)
C23 0.0232(13) 0.0191(12) 0.0190(13) 0.0068(10) 0.0012(10) 0.0036(10)
C8 0.0255(14) 0.0174(12) 0.0168(12) 0.0026(10) 0.0014(10) 0.0034(10)
C20 0.0178(12) 0.0197(12) 0.0200(13) 0.0044(10) 0.0022(10) 0.0008(10)
C14 0.0229(13) 0.0182(12) 0.0208(13) 0.0039(10) 0.0026(11) 0.0017(10)
C16 0.0194(13) 0.0204(13) 0.0182(12) 0.0015(10) 0.0040(10) 0.0000(10)
C15 0.0214(13) 0.0192(12) 0.0180(13) 0.0011(10) 0.0025(10) 0.0008(10)
C11 0.0223(13) 0.0123(11) 0.0157(12) 0.0025(9) -0.0020(10) 0.0022(10)
C27 0.0269(14) 0.0147(12) 0.0195(13) 0.0068(10) 0.0028(11) 0.0075(10)
C4 0.0188(13) 0.0174(12) 0.0231(13) 0.0025(10) 0.0034(10) 0.0027(10)
C6 0.0199(13) 0.0210(13) 0.0194(13) 0.0022(10) 0.0046(10) 0.0051(10)
C7 0.0238(13) 0.0187(12) 0.0161(12) 0.0029(10) 0.0024(10) 0.0051(10)
C3 0.0195(13) 0.0204(13) 0.0185(13) 0.0010(10) 0.0021(10) 0.0033(10)
C12 0.0222(13) 0.0194(12) 0.0147(12) -0.0006(10) 0.0011(10) 0.0044(10)
C9 0.0230(13) 0.0141(12) 0.0166(12) -0.0005(9) 0.0013(10) 0.0032(10)
C10 0.0235(13) 0.0168(12) 0.0144(12) 0.0008(10) 0.0031(10) 0.0011(10)
C5 0.0220(13) 0.0191(12) 0.0192(13) 0.0066(10) 0.0040(10) 0.0050(10)
C30 0.0273(14) 0.0201(13) 0.0247(14) 0.0030(11) 0.0020(11) -0.0008(11)
C29 0.0306(15) 0.0193(13) 0.0221(14) 0.0008(11) -0.0001(12) 0.0065(11)
C13 0.0234(13) 0.0159(12) 0.0157(12) -0.0007(9) 0.0015(10) 0.0005(10)
C32 0.0329(15) 0.0213(13) 0.0236(14) 0.0062(11) 0.0068(12) 0.0094(11)
C40 0.0464(19) 0.0209(14) 0.050(2) 0.0093(14) 0.0142(16) 0.0022(13)
C31 0.0306(15) 0.0202(13) 0.0265(14) 0.0047(11) 0.0017(12) 0.0019(11)
C41 0.067(2) 0.0294(17) 0.0381(19) 0.0096(14) -0.0041(17) 0.0082(16)
N1 0.0299(13) 0.0353(14) 0.0247(13) -0.0049(10) -0.0009(10) 0.0112(11)
N2 0.0270(13) 0.0410(14) 0.0245(13) 0.0017(11) 0.0010(10) 0.0071(11)
C33 0.0436(19) 0.0424(18) 0.0238(15) -0.0051(13) -0.0020(13) 0.0249(15)
C35 0.0239(15) 0.0244(15) 0.0485(19) -0.0014(13) 0.0068(14) 0.0031(12)
C38 0.046(2) 0.073(3) 0.0232(16) -0.0059(16) 0.0016(15) 0.0099(18)
C34 0.0268(16) 0.0286(15) 0.050(2) 0.0117(14) 0.0088(14) 0.0033(12)
C36 0.053(2) 0.060(2) 0.0245(16) -0.0071(15) -0.0039(15) 0.0296(18)
C37 0.035(2) 0.051(3) 0.034(2) 0.0101(19) 0.0066(18) 0.0067(19)
N3 0.0510(18) 0.0394(17) 0.0428(17) 0.0004(13) 0.0089(14) 0.0065(14)
C42 0.0338(17) 0.045(2) 0.0356(18) 0.0002(15) 0.0083(14) -0.0031(15)
C43 0.059(3) 0.044(2) 0.106(4) -0.006(2) 0.043(3) 0.0000(19)
O17 0.0367(18) 0.072(2) 0.0339(17) -0.0197(17) 0.0038(14) 0.0000(16)
O17A 0.026(5) 0.054(6) 0.084(8) -0.047(6) 0.010(5) 0.003(4)
C39 0.031(8) 0.021(7) 0.018(6) 0.002(5) -0.004(6) 0.008(6)
C36A 0.053(2) 0.060(2) 0.0245(16) -0.0071(15) -0.0039(15) 0.0296(18)
C38A 0.046(2) 0.073(3) 0.0232(16) -0.0059(16) 0.0016(15) 0.0099(18)

loop_
_atom_type_symbol
_atom_type_description
_atom_type_scat_dispersion_real
_atom_type_scat_dispersion_imag
_atom_type_scat_source
C C -0.0020 0.0020 'International Tables Vol C Tables 4.2.6.8 and 6.1.1.4'
H H 0.0000 0.0000 'International Tables Vol C Tables 4.2.6.8 and 6.1.1.4'
N N -0.0031 0.0040 'International Tables Vol C Tables 4.2.6.8 and 6.1.1.4'
O O -0.0041 0.0074 'International Tables Vol C Tables 4.2.6.8 and 6.1.1.4'
S S 0.1206 0.1480 'International Tables Vol C Tables 4.2.6.8 and 6.1.1.4'

loop_
_geom_angle_atom_site_label_1
_geom_angle_atom_site_label_2
_geom_angle_atom_site_label_3
_geom_angle
O16 S1 O15 113.26(12)
O16 S1 O14 114.66(11)
O15 S1 O14 111.91(11)
O16 S1 O13 102.21(11)
O15 S1 O13 107.36(11)
O14 S1 O13 106.44(11)
C18 O8 H8 109.5
C24 O10 H10 109.5
C10 O4 H4 109.5
C25 O11 H11 109.5
C26 O12 H12 109.5
C19 O9 H9 109.5
C4 O2 H2 109.5
C12 O6 H6 109.5
C3 O1 H1 109.5
C17 O7 H7 109.5
C11 O5 H5 109.5
C40 O13 S1 114.90(18)
C5 O3 H3 109.5
C1 C2 C3 116.9(2)
C1 C2 C28 123.3(2)
C3 C2 C28 119.8(2)
C18 C19 O9 118.9(2)
C18 C19 C20 121.2(2)
O9 C19 C20 119.8(2)
O11 C25 C24 124.2(2)
O11 C25 C26 115.7(2)
C24 C25 C26 120.1(2)
C2 C1 C6 123.4(2)
C2 C1 H13 118.3
C6 C1 H13 118.3
O8 C18 C19 116.6(2)
O8 C18 C17 123.2(2)
C19 C18 C17 120.1(2)
O12 C26 C25 120.9(2)
O12 C26 C27 118.2(2)
C25 C26 C27 120.8(2)
C27 C28 C2 111.4(2)
C27 C28 C32 111.2(2)
C2 C28 C32 113.3(2)
C27 C28 H28 106.8
C2 C28 H28 106.8
C32 C28 H28 106.8
O7 C17 C18 115.1(2)
O7 C17 C16 124.3(2)
C18 C17 C16 120.6(2)
C23 C22 C27 122.5(2)
C23 C22 H22 118.8
C27 C22 H22 118.8
C31 C21 C20 114.3(2)
C31 C21 C23 111.8(2)
C20 C21 C23 109.6(2)
C31 C21 H21 106.9
C20 C21 H21 106.9
C23 C21 H21 106.9
C25 C24 O10 116.8(2)
C25 C24 C23 120.7(2)
O10 C24 C23 122.4(2)
C22 C23 C24 118.0(2)
C22 C23 C21 120.3(2)
C24 C23 C21 121.7(2)
C13 C8 C9 122.6(2)
C13 C8 H16 118.7
C9 C8 H16 118.7
C19 C20 C15 117.4(2)
C19 C20 C21 118.5(2)
C15 C20 C21 124.0(2)
C13 C14 C30 110.9(2)
C13 C14 C16 111.7(2)
C30 C14 C16 113.9(2)
C13 C14 H14 106.6
C30 C14 H14 106.6
C16 C14 H14 106.6
C15 C16 C17 117.5(2)
C15 C16 C14 123.6(2)
C17 C16 C14 118.9(2)
C16 C15 C20 122.8(2)
C16 C15 H15 118.6
C20 C15 H15 118.6
O5 C11 C10 120.0(2)
O5 C11 C12 119.7(2)
C10 C11 C12 120.1(2)
C26 C27 C22 117.9(2)
C26 C27 C28 120.9(2)
C22 C27 C28 121.1(2)
O2 C4 C5 117.6(2)
O2 C4 C3 121.9(2)
C5 C4 C3 120.4(2)
C5 C6 C1 117.9(2)
C5 C6 C7 119.4(2)
C1 C6 C7 122.7(2)
C6 C7 C29 113.6(2)
C6 C7 C9 109.3(2)
C29 C7 C9 112.5(2)
C6 C7 H17 107.0
C29 C7 H17 107.0
C9 C7 H17 107.0
O1 C3 C4 114.2(2)
O1 C3 C2 124.8(2)
C4 C3 C2 121.0(2)
O6 C12 C13 118.6(2)
O6 C12 C11 120.8(2)
C13 C12 C11 120.6(2)
C10 C9 C8 117.6(2)
C10 C9 C7 121.6(2)
C8 C9 C7 120.6(2)
O4 C10 C11 120.5(2)
O4 C10 C9 118.4(2)
C11 C10 C9 121.0(2)
O3 C5 C4 114.7(2)
O3 C5 C6 125.1(2)
C4 C5 C6 120.2(2)
C14 C30 H30A 109.5
C14 C30 H30B 109.5
H30A C30 H30B 109.5
C14 C30 H30C 109.5
H30A C30 H30C 109.5
H30B C30 H30C 109.5
C7 C29 H29A 109.5
C7 C29 H29B 109.5
H29A C29 H29B 109.5
C7 C29 H29C 109.5
H29A C29 H29C 109.5
H29B C29 H29C 109.5
C12 C13 C8 118.0(2)
C12 C13 C14 121.3(2)
C8 C13 C14 120.7(2)
C28 C32 H32A 109.5
C28 C32 H32B 109.5
H32A C32 H32B 109.5
C28 C32 H32C 109.5
H32A C32 H32C 109.5
H32B C32 H32C 109.5
O13 C40 C41 108.9(3)
O13 C40 H40A 109.9
C41 C40 H40A 109.9
O13 C40 H40B 109.9
C41 C40 H40B 109.9
H40A C40 H40B 108.3
C21 C31 H31A 109.5
C21 C31 H31B 109.5
H31A C31 H31B 109.5
C21 C31 H31C 109.5
H31A C31 H31C 109.5
H31B C31 H31C 109.5
C40 C41 H41A 109.5
C40 C41 H41B 109.5
H41A C41 H41B 109.5
C40 C41 H41C 109.5
H41A C41 H41C 109.5
H41B C41 H41C 109.5
C33 N1 C35 108.9(3)
C33 N1 C36 125.9(3)
C35 N1 C36 125.1(3)
C33 N2 C34 107.8(3)
C33 N2 C38 124.5(3)
C34 N2 C38 127.5(3)
N2 C33 N1 108.5(3)
N2 C33 H33 125.7
N1 C33 H33 125.7
C34 C35 N1 107.3(3)
C34 C35 H35 126.3
N1 C35 H35 126.3
N2 C38 H38A 109.5
N2 C38 H38B 109.5
N2 C38 H38C 109.5
C35 C34 N2 107.4(3)
C35 C34 H34 126.3
N2 C34 H34 126.3
C37 C36 N1 112.3(3)
C37 C36 H36A 109.1
N1 C36 H36A 109.1
C37 C36 H36B 109.1
N1 C36 H36B 109.1
H36A C36 H36B 107.9
N3 C42 C43 179.4(4)
C42 C43 H43A 109.5
C42 C43 H43B 109.5
H43A C43 H43B 109.5
C42 C43 H43C 109.5
H43A C43 H43C 109.5
H43B C43 H43C 109.5
H39A C39 H39B 109.5
H39A C39 H39C 109.5
H39B C39 H39C 109.5

loop_
_geom_bond_atom_site_label_1
_geom_bond_atom_site_label_2
_geom_bond_distance
S1 O16 1.4320(19)
S1 O15 1.4429(19)
S1 O14 1.4495(19)
S1 O13 1.5872(19)
O8 C18 1.376(3)
O8 H8 0.8400
O10 C24 1.385(3)
O10 H10 0.8400
O4 C10 1.375(3)
O4 H4 0.8400
O11 C25 1.380(3)
O11 H11 0.8400
O12 C26 1.379(3)
O12 H12 0.8400
O9 C19 1.381(3)
O9 H9 0.8400
O2 C4 1.370(3)
O2 H2 0.8400
O6 C12 1.375(3)
O6 H6 0.8400
O1 C3 1.372(3)
O1 H1 0.8400
O7 C17 1.376(3)
O7 H7 0.8400
O5 C11 1.385(3)
O5 H5 0.8400
O13 C40 1.457(3)
O3 C5 1.369(3)
O3 H3 0.8400
C2 C1 1.392(4)
C2 C3 1.395(3)
C2 C28 1.526(3)
C19 C18 1.381(4)
C19 C20 1.387(4)
C25 C24 1.385(4)
C25 C26 1.388(4)
C1 C6 1.396(3)
C1 H13 0.9500
C18 C17 1.385(4)
C26 C27 1.394(4)
C28 C27 1.523(4)
C28 C32 1.527(4)
C28 H28 1.0000
C17 C16 1.398(3)
C22 C23 1.388(4)
C22 C27 1.398(4)
C22 H22 0.9500
C21 C31 1.523(4)
C21 C20 1.527(3)
C21 C23 1.530(4)
C21 H21 1.0000
C24 C23 1.398(4)
C8 C13 1.397(4)
C8 C9 1.398(4)
C8 H16 0.9500
C20 C15 1.395(3)
C14 C13 1.524(3)
C14 C30 1.529(3)
C14 C16 1.533(4)
C14 H14 1.0000
C16 C15 1.394(3)
C15 H15 0.9500
C11 C10 1.388(4)
C11 C12 1.392(4)
C4 C5 1.384(4)
C4 C3 1.394(3)
C6 C5 1.395(3)
C6 C7 1.524(3)
C7 C29 1.525(3)
C7 C9 1.532(4)
C7 H17 1.0000
C12 C13 1.389(3)
C9 C10 1.390(3)
C30 H30A 0.9800
C30 H30B 0.9800
C30 H30C 0.9800
C29 H29A 0.9800
C29 H29B 0.9800
C29 H29C 0.9800
C32 H32A 0.9800
C32 H32B 0.9800
C32 H32C 0.9800
C40 C41 1.470(4)
C40 H40A 0.9900
C40 H40B 0.9900
C31 H31A 0.9800
C31 H31B 0.9800
C31 H31C 0.9800
C41 H41A 0.9800
C41 H41B 0.9800
C41 H41C 0.9800
N1 C33 1.331(4)
N1 C35 1.357(4)
N1 C36 1.450(4)
N2 C33 1.325(4)
N2 C34 1.382(4)
N2 C38 1.464(4)
C33 H33 0.9500
C35 C34 1.339(5)
C35 H35 0.9500
C38 H38A 0.9800
C38 H38B 0.9800
C38 H38C 0.9800
C34 H34 0.9500
C36 C37 1.414(5)
C36 H36A 0.9900
C36 H36B 0.9900
C37 H37A 0.9800
C37 H37B 0.9800
C37 H37C 0.9800
N3 C42 1.123(4)
C42 C43 1.473(5)
C43 H43A 0.9800
C43 H43B 0.9800
C43 H43C 0.9800
C39 H39A 0.9800
C39 H39B 0.9800
C39 H39C 0.9800

loop_
_geom_torsion_atom_site_label_1
_geom_torsion_atom_site_label_2
_geom_torsion_atom_site_label_3
_geom_torsion_atom_site_label_4
_geom_torsion
O16 S1 O13 C40 174.6(2)
O15 S1 O13 C40 -66.0(2)
O14 S1 O13 C40 54.0(2)
C3 C2 C1 C6 -2.1(4)
C28 C2 C1 C6 178.4(2)
O9 C19 C18 O8 -1.4(4)
C20 C19 C18 O8 174.4(2)
O9 C19 C18 C17 179.7(2)
C20 C19 C18 C17 -4.6(4)
O11 C25 C26 O12 0.8(4)
C24 C25 C26 O12 -177.9(2)
O11 C25 C26 C27 177.4(2)
C24 C25 C26 C27 -1.3(4)
C1 C2 C28 C27 104.8(3)
C3 C2 C28 C27 -74.6(3)
C1 C2 C28 C32 -21.4(3)
C3 C2 C28 C32 159.1(2)
O8 C18 C17 O7 -1.2(4)
C19 C18 C17 O7 177.7(2)
O8 C18 C17 C16 179.7(2)
C19 C18 C17 C16 -1.4(4)
O11 C25 C24 O10 -0.1(4)
C26 C25 C24 O10 178.5(2)
O11 C25 C24 C23 -178.2(2)
C26 C25 C24 C23 0.5(4)
C27 C22 C23 C24 -1.7(4)
C27 C22 C23 C21 -178.8(2)
C25 C24 C23 C22 1.0(4)
O10 C24 C23 C22 -176.9(2)
C25 C24 C23 C21 178.1(2)
O10 C24 C23 C21 0.2(4)
C31 C21 C23 C22 -53.8(3)
C20 C21 C23 C22 74.0(3)
C31 C21 C23 C24 129.2(3)
C20 C21 C23 C24 -103.0(3)
C18 C19 C20 C15 6.3(4)
O9 C19 C20 C15 -178.0(2)
C18 C19 C20 C21 -170.9(2)
O9 C19 C20 C21 4.9(4)
C31 C21 C20 C19 -156.2(2)
C23 C21 C20 C19 77.4(3)
C31 C21 C20 C15 26.8(4)
C23 C21 C20 C15 -99.6(3)
O7 C17 C16 C15 -173.8(2)
C18 C17 C16 C15 5.2(4)
O7 C17 C16 C14 6.4(4)
C18 C17 C16 C14 -174.6(2)
C13 C14 C16 C15 104.0(3)
C30 C14 C16 C15 -22.6(3)
C13 C14 C16 C17 -76.3(3)
C30 C14 C16 C17 157.1(2)
C17 C16 C15 C20 -3.3(4)
C14 C16 C15 C20 176.4(2)
C19 C20 C15 C16 -2.3(4)
C21 C20 C15 C16 174.7(2)
O12 C26 C27 C22 177.3(2)
C25 C26 C27 C22 0.6(4)
O12 C26 C27 C28 -1.6(3)
C25 C26 C27 C28 -178.3(2)
C23 C22 C27 C26 0.9(4)
C23 C22 C27 C28 179.8(2)
C2 C28 C27 C26 105.5(3)
C32 C28 C27 C26 -127.1(2)
C2 C28 C27 C22 -73.3(3)
C32 C28 C27 C22 54.1(3)
C2 C1 C6 C5 -1.3(4)
C2 C1 C6 C7 176.5(2)
C5 C6 C7 C29 -158.6(2)
C1 C6 C7 C29 23.6(3)
C5 C6 C7 C9 74.8(3)
C1 C6 C7 C9 -103.1(3)
O2 C4 C3 O1 -2.3(3)
C5 C4 C3 O1 175.8(2)
O2 C4 C3 C2 178.4(2)
C5 C4 C3 C2 -3.4(4)
C1 C2 C3 O1 -174.7(2)
C28 C2 C3 O1 4.8(4)
C1 C2 C3 C4 4.5(4)
C28 C2 C3 C4 -176.0(2)
O5 C11 C12 O6 -3.1(4)
C10 C11 C12 O6 -178.9(2)
O5 C11 C12 C13 175.9(2)
C10 C11 C12 C13 0.2(4)
C13 C8 C9 C10 -0.1(4)
C13 C8 C9 C7 -176.0(2)
C6 C7 C9 C10 -102.3(3)
C29 C7 C9 C10 130.4(2)
C6 C7 C9 C8 73.4(3)
C29 C7 C9 C8 -53.8(3)
O5 C11 C10 O4 3.0(4)
C12 C11 C10 O4 178.8(2)
O5 C11 C10 C9 -175.3(2)
C12 C11 C10 C9 0.4(4)
C8 C9 C10 O4 -178.8(2)
C7 C9 C10 O4 -3.0(3)
C8 C9 C10 C11 -0.4(4)
C7 C9 C10 C11 175.4(2)
O2 C4 C5 O3 -3.2(3)
C3 C4 C5 O3 178.5(2)
O2 C4 C5 C6 178.0(2)
C3 C4 C5 C6 -0.3(4)
C1 C6 C5 O3 -176.1(2)
C7 C6 C5 O3 6.0(4)
C1 C6 C5 C4 2.6(4)
C7 C6 C5 C4 -175.4(2)
O6 C12 C13 C8 178.4(2)
C11 C12 C13 C8 -0.6(4)
O6 C12 C13 C14 -1.2(4)
C11 C12 C13 C14 179.7(2)
C9 C8 C13 C12 0.6(4)
C9 C8 C13 C14 -179.7(2)
C30 C14 C13 C12 -125.3(3)
C16 C14 C13 C12 106.5(3)
C30 C14 C13 C8 55.0(3)
C16 C14 C13 C8 -73.2(3)
S1 O13 C40 C41 178.0(2)
C34 N2 C33 N1 0.4(4)
C38 N2 C33 N1 175.7(3)
C35 N1 C33 N2 0.1(4)
C36 N1 C33 N2 -177.3(3)
C33 N1 C35 C34 -0.5(3)
C36 N1 C35 C34 176.9(3)
N1 C35 C34 N2 0.7(3)
C33 N2 C34 C35 -0.7(3)
C38 N2 C34 C35 -175.8(3)
C33 N1 C36 C37 -56.6(4)
C35 N1 C36 C37 126.4(3)
